data_4080090
loop_
_publ_author_name
'Zirakzadeh, Afrooz'
'Gro\&s, Manuela A.'
'Wang, Yaping'
'Mereiter, Kurt'
'Spindler, Felix'
'Weissensteiner, Walter'

_publ_section_title
;
 Biferrocene-Based Diphosphine Ligands: Synthesis and Application of
 Walphos Analogues in Asymmetric Hydrogenations
;
_journal_issue 4
_journal_name_full Organometallics
_journal_page_first 1075
_journal_paper_doi 10.1021/om3012147
_journal_volume 32
_journal_year 2013
_chemical_absolute_configuration rmad
_chemical_formula_moiety 'C56 H54 Cl Fe2 P2 Ru, F6 P'
_chemical_formula_sum 'C56 H54 Cl F6 Fe2 P3 Ru'
_chemical_formula_weight 1182.12
_chemical_name_common '1586 ww magr112 [RuCl(p-cymene)(12)]PF6'
_chemical_name_systematic
; 
Chloro-{(S~Fc~)-2-[(R)-1-diphenylphosphinoethyl-\kP]-
(R~Fc~)-2''-diphenylphosphino-\kP-1,1''-biferrocene}-
(\h6-p-cymene) ruthenium(II) hexafluorophosphate
;
_space_group_IT_number 19
_symmetry_cell_setting orthorhombic
_symmetry_space_group_name_Hall 'P 2ac 2ab'
_symmetry_space_group_name_H-M 'P 21 21 21'
_atom_sites_solution_hydrogens geom
_atom_sites_solution_primary direct
_atom_sites_solution_secondary difmap
_audit_creation_method SHELXL-97
_cell_angle_alpha 90.00
_cell_angle_beta 90.00
_cell_angle_gamma 90.00
_cell_formula_units_Z 4
_cell_length_a 11.5426(2)
_cell_length_b 18.4163(3)
_cell_length_c 22.5369(4)
_cell_measurement_reflns_used 9828
_cell_measurement_temperature 100(2)
_cell_measurement_theta_max 30.05
_cell_measurement_theta_min 2.39
_cell_volume 4790.71(14)
_computing_cell_refinement 'Bruker SAINT'
_computing_data_collection 'Bruker APEX2'
_computing_data_reduction 'Bruker SAINT, SADABS, XPREP'
_computing_molecular_graphics 'Bruker SHELXTL'
_computing_publication_material 'Bruker SHELXTL'
_computing_structure_refinement 'SHELXL-97 (Sheldrick, 2008)'
_computing_structure_solution 'SHELXS-97 (Sheldrick, 2008)'
_diffrn_ambient_temperature 100(2)
_diffrn_measured_fraction_theta_full 0.998
_diffrn_measured_fraction_theta_max 0.998
_diffrn_measurement_device_type 'Bruker APEX-II CCD'
_diffrn_measurement_method '\f and \w scans'
_diffrn_radiation_monochromator graphite
_diffrn_radiation_source 'fine-focus sealed tube'
_diffrn_radiation_type MoK\a
_diffrn_radiation_wavelength 0.71073
_diffrn_reflns_av_R_equivalents 0.0317
_diffrn_reflns_av_sigmaI/netI 0.0159
_diffrn_reflns_limit_h_max 16
_diffrn_reflns_limit_h_min -16
_diffrn_reflns_limit_k_max 25
_diffrn_reflns_limit_k_min -25
_diffrn_reflns_limit_l_max 31
_diffrn_reflns_limit_l_min -31
_diffrn_reflns_number 122473
_diffrn_reflns_theta_full 30.00
_diffrn_reflns_theta_max 30.00
_diffrn_reflns_theta_min 2.08
_exptl_absorpt_coefficient_mu 1.128
_exptl_absorpt_correction_T_max 0.80
_exptl_absorpt_correction_T_min 0.68
_exptl_absorpt_correction_type multi-scan
_exptl_absorpt_process_details 'program SADABS'
_exptl_crystal_colour brown
_exptl_crystal_density_diffrn 1.639
_exptl_crystal_density_method 'not measured'
_exptl_crystal_description prism
_exptl_crystal_F_000 2408
_exptl_crystal_size_max 0.54
_exptl_crystal_size_mid 0.32
_exptl_crystal_size_min 0.20
_refine_diff_density_max 0.937
_refine_diff_density_min -0.372
_refine_diff_density_rms 0.073
_refine_ls_abs_structure_details 'Flack H D (1983), Acta Cryst. A39, 876-881'
_refine_ls_abs_structure_Flack -0.012(7)
_refine_ls_extinction_method none
_refine_ls_goodness_of_fit_ref 1.057
_refine_ls_hydrogen_treatment constr
_refine_ls_matrix_type full
_refine_ls_number_parameters 626
_refine_ls_number_reflns 13953
_refine_ls_number_restraints 0
_refine_ls_restrained_S_all 1.057
_refine_ls_R_factor_all 0.0251
_refine_ls_R_factor_gt 0.0233
_refine_ls_shift/su_max 0.004
_refine_ls_shift/su_mean 0.000
_refine_ls_structure_factor_coef Fsqd
_refine_ls_weighting_details 'calc w=1/[\s^2^(Fo^2^)+(0.0367P)^2^+2.2543P] where P=(Fo^2^+2Fc^2^)/3'
_refine_ls_weighting_scheme calc
_refine_ls_wR_factor_gt 0.0599
_refine_ls_wR_factor_ref 0.0616
_reflns_number_gt 13482
_reflns_number_total 13953
_reflns_threshold_expression >2sigma(I)
_cod_data_source_file om3012147_si_001.cif
_cod_data_source_block Ru15=1586
_cod_depositor_comments
;
The following automatic conversions were performed:

'_symmetry_cell_setting' value 'Orthorhombic' changed to
'orthorhombic' according to
/home/saulius/struct/CIF-dictionaries/cif_core.dic dictionary named
'cif_core.dic' version 2.4.2 from 2011-04-26.

Automatic conversion script
Id: cif_fix_values 1891 2012-01-12 08:04:46Z andrius 
;
_cod_original_sg_symbol_H-M P2(1)2(1)2(1)
_cod_database_code 4080090

loop_
_symmetry_equiv_pos_as_xyz
'x, y, z'
'-x+1/2, -y, z+1/2'
'-x, y+1/2, -z+1/2'
'x+1/2, -y+1/2, -z'

loop_
_atom_site_label
_atom_site_type_symbol
_atom_site_fract_x
_atom_site_fract_y
_atom_site_fract_z
_atom_site_U_iso_or_equiv
_atom_site_adp_type
_atom_site_occupancy
_atom_site_symmetry_multiplicity
_atom_site_calc_flag
_atom_site_refinement_flags
Ru1 Ru 0.390925(11) 0.651031(7) 0.574212(6) 0.01229(3) Uani 1 1 d .
Fe1 Fe 0.67531(2) 0.358289(14) 0.517081(11) 0.01532(5) Uani 1 1 d .
Fe2 Fe 0.71044(2) 0.480595(15) 0.704658(11) 0.01671(5) Uani 1 1 d .
Cl1 Cl 0.58761(3) 0.68457(2) 0.557786(18) 0.01550(7) Uani 1 1 d .
P1 P 0.42178(4) 0.56647(2) 0.495789(19) 0.01292(8) Uani 1 1 d .
P2 P 0.46525(4) 0.58134(2) 0.654629(19) 0.01303(8) Uani 1 1 d .
C1 C 0.60526(15) 0.42950(8) 0.57894(7) 0.0135(3) Uani 1 1 d .
C2 C 0.55635(14) 0.44331(9) 0.52121(7) 0.0133(3) Uani 1 1 d .
C3 C 0.50319(16) 0.37773(10) 0.50114(8) 0.0167(3) Uani 1 1 d .
H3 H 0.4648 0.3711 0.4642 0.020 Uiso 1 1 calc R
C4 C 0.51757(16) 0.32394(10) 0.54591(8) 0.0180(3) Uani 1 1 d .
H4 H 0.4890 0.2756 0.5444 0.022 Uiso 1 1 calc R
C5 C 0.58192(15) 0.35493(10) 0.59331(8) 0.0174(3) Uani 1 1 d .
H5 H 0.6055 0.3305 0.6284 0.021 Uiso 1 1 calc R
C6 C 0.85061(17) 0.34060(12) 0.52750(10) 0.0273(4) Uani 1 1 d .
H6 H 0.8964 0.3538 0.5608 0.033 Uiso 1 1 calc R
C7 C 0.82905(19) 0.38466(12) 0.47634(11) 0.0288(4) Uani 1 1 d .
H7 H 0.8576 0.4324 0.4699 0.035 Uiso 1 1 calc R
C8 C 0.75747(18) 0.34443(12) 0.43689(9) 0.0270(4) Uani 1 1 d .
H8 H 0.7297 0.3606 0.3995 0.032 Uiso 1 1 calc R
C9 C 0.73474(18) 0.27587(11) 0.46313(10) 0.0247(4) Uani 1 1 d .
H9 H 0.6897 0.2380 0.4462 0.030 Uiso 1 1 calc R
C10 C 0.79156(19) 0.27390(11) 0.51955(10) 0.0253(4) Uani 1 1 d .
H10 H 0.7900 0.2347 0.5469 0.030 Uiso 1 1 calc R
C11 C 0.66369(15) 0.48428(9) 0.61602(7) 0.0139(3) Uani 1 1 d .
C12 C 0.61223(16) 0.54408(9) 0.64938(7) 0.0145(3) Uani 1 1 d .
C13 C 0.70771(16) 0.58481(10) 0.67456(8) 0.0175(3) Uani 1 1 d .
H13 H 0.7006 0.6272 0.6983 0.021 Uiso 1 1 calc R
C14 C 0.81274(16) 0.55136(11) 0.65823(8) 0.0199(3) Uani 1 1 d .
H14 H 0.8881 0.5672 0.6692 0.024 Uiso 1 1 calc R
C15 C 0.78688(16) 0.48989(10) 0.62258(8) 0.0186(3) Uani 1 1 d .
H15 H 0.8422 0.4577 0.6058 0.022 Uiso 1 1 calc R
C16 C 0.6760(3) 0.38090(13) 0.74296(10) 0.0361(6) Uani 1 1 d .
H16 H 0.6434 0.3397 0.7239 0.043 Uiso 1 1 calc R
C17 C 0.6135(2) 0.43694(13) 0.77190(9) 0.0318(5) Uani 1 1 d .
H17 H 0.5316 0.4400 0.7753 0.038 Uiso 1 1 calc R
C18 C 0.6943(2) 0.48770(13) 0.79487(9) 0.0280(4) Uani 1 1 d .
H18 H 0.6761 0.5303 0.8168 0.034 Uiso 1 1 calc R
C19 C 0.8072(2) 0.46364(15) 0.77928(9) 0.0316(5) Uani 1 1 d .
H19 H 0.8779 0.4876 0.7884 0.038 Uiso 1 1 calc R
C20 C 0.7957(3) 0.39706(15) 0.74744(10) 0.0392(6) Uani 1 1 d .
H20 H 0.8574 0.3686 0.7320 0.047 Uiso 1 1 calc R
C21 C 0.56206(15) 0.51485(9) 0.48837(7) 0.0137(3) Uani 1 1 d .
H21 H 0.6240 0.5447 0.5076 0.016 Uiso 1 1 calc R
C22 C 0.59750(17) 0.50336(10) 0.42319(8) 0.0191(3) Uani 1 1 d .
H22A H 0.6767 0.4843 0.4215 0.029 Uiso 1 1 calc R
H22B H 0.5939 0.5498 0.4020 0.029 Uiso 1 1 calc R
H22C H 0.5445 0.4687 0.4045 0.029 Uiso 1 1 calc R
C23 C 0.30971(15) 0.49815(9) 0.48416(8) 0.0154(3) Uani 1 1 d .
C24 C 0.23867(16) 0.47772(10) 0.53101(8) 0.0183(3) Uani 1 1 d .
H24 H 0.2478 0.5005 0.5685 0.022 Uiso 1 1 calc R
C25 C 0.15434(18) 0.42440(11) 0.52386(10) 0.0239(4) Uani 1 1 d .
H25 H 0.1062 0.4111 0.5563 0.029 Uiso 1 1 calc R
C26 C 0.14084(18) 0.39087(11) 0.46948(10) 0.0241(4) Uani 1 1 d .
H26 H 0.0823 0.3552 0.4642 0.029 Uiso 1 1 calc R
C27 C 0.21307(17) 0.40931(11) 0.42228(10) 0.0232(4) Uani 1 1 d .
H27 H 0.2054 0.3850 0.3853 0.028 Uiso 1 1 calc R
C28 C 0.29606(16) 0.46300(10) 0.42922(9) 0.0196(3) Uani 1 1 d .
H28 H 0.3440 0.4761 0.3967 0.023 Uiso 1 1 calc R
C29 C 0.41044(16) 0.62172(9) 0.42820(8) 0.0167(3) Uani 1 1 d .
C30 C 0.30632(17) 0.62449(11) 0.39656(8) 0.0199(3) Uani 1 1 d .
H30 H 0.2445 0.5931 0.4073 0.024 Uiso 1 1 calc R
C31 C 0.29210(19) 0.67272(12) 0.34956(9) 0.0241(4) Uani 1 1 d .
H31 H 0.2203 0.6747 0.3290 0.029 Uiso 1 1 calc R
C32 C 0.3819(2) 0.71776(11) 0.33261(9) 0.0254(4) Uani 1 1 d .
H32 H 0.3722 0.7508 0.3006 0.030 Uiso 1 1 calc R
C33 C 0.48695(19) 0.71410(11) 0.36295(9) 0.0232(4) Uani 1 1 d .
H33 H 0.5501 0.7434 0.3504 0.028 Uiso 1 1 calc R
C34 C 0.50032(18) 0.66810(10) 0.41137(8) 0.0193(3) Uani 1 1 d .
H34 H 0.5709 0.6682 0.4331 0.023 Uiso 1 1 calc R
C35 C 0.36229(15) 0.51291(10) 0.68109(8) 0.0154(3) Uani 1 1 d .
C36 C 0.27306(17) 0.53226(11) 0.72055(9) 0.0213(4) Uani 1 1 d .
H36 H 0.2715 0.5796 0.7372 0.026 Uiso 1 1 calc R
C37 C 0.18704(19) 0.48258(13) 0.73540(10) 0.0276(4) Uani 1 1 d .
H37 H 0.1281 0.4961 0.7626 0.033 Uiso 1 1 calc R
C38 C 0.18640(19) 0.41342(12) 0.71084(10) 0.0273(4) Uani 1 1 d .
H38 H 0.1270 0.3798 0.7208 0.033 Uiso 1 1 calc R
C39 C 0.27379(19) 0.39405(11) 0.67154(10) 0.0252(4) Uani 1 1 d .
H39 H 0.2738 0.3469 0.6544 0.030 Uiso 1 1 calc R
C40 C 0.36151(17) 0.44295(10) 0.65693(9) 0.0203(3) Uani 1 1 d .
H40 H 0.4212 0.4286 0.6304 0.024 Uiso 1 1 calc R
C41 C 0.48816(15) 0.63926(10) 0.71988(7) 0.0159(3) Uani 1 1 d .
C42 C 0.53005(17) 0.70993(10) 0.71179(8) 0.0189(3) Uani 1 1 d .
H42 H 0.5351 0.7296 0.6729 0.023 Uiso 1 1 calc R
C43 C 0.56437(18) 0.75159(11) 0.76021(9) 0.0218(4) Uani 1 1 d .
H43 H 0.5918 0.7997 0.7543 0.026 Uiso 1 1 calc R
C44 C 0.55857(19) 0.72292(12) 0.81743(9) 0.0235(4) Uani 1 1 d .
H44 H 0.5829 0.7511 0.8505 0.028 Uiso 1 1 calc R
C45 C 0.51710(17) 0.65313(12) 0.82573(8) 0.0222(4) Uani 1 1 d .
H45 H 0.5126 0.6336 0.8647 0.027 Uiso 1 1 calc R
C46 C 0.48208(17) 0.61148(11) 0.77755(8) 0.0198(3) Uani 1 1 d .
H46 H 0.4537 0.5637 0.7839 0.024 Uiso 1 1 calc R
C47 C 0.34794(16) 0.77296(9) 0.55905(8) 0.0161(3) Uani 1 1 d .
C48 C 0.32836(16) 0.75487(10) 0.61966(8) 0.0170(3) Uani 1 1 d .
H48 H 0.3647 0.7824 0.6501 0.020 Uiso 1 1 calc R
C49 C 0.25513(17) 0.69609(10) 0.63488(8) 0.0185(3) Uani 1 1 d .
H49 H 0.2459 0.6835 0.6755 0.022 Uiso 1 1 calc R
C50 C 0.19525(15) 0.65547(10) 0.59119(8) 0.0180(3) Uani 1 1 d .
C51 C 0.22028(16) 0.67187(10) 0.53124(8) 0.0181(3) Uani 1 1 d .
H51 H 0.1866 0.6430 0.5009 0.022 Uiso 1 1 calc R
C52 C 0.29426(16) 0.73025(9) 0.51515(8) 0.0170(3) Uani 1 1 d .
H52 H 0.3076 0.7406 0.4744 0.020 Uiso 1 1 calc R
C53 C 0.42403(17) 0.83536(10) 0.53925(9) 0.0193(3) Uani 1 1 d .
H54 H 0.4798 0.8159 0.5092 0.023 Uiso 1 1 calc R
C54 C 0.4938(2) 0.86975(12) 0.58824(9) 0.0262(4) Uani 1 1 d .
H54A H 0.5392 0.9102 0.5721 0.039 Uiso 1 1 calc R
H54B H 0.5462 0.8335 0.6054 0.039 Uiso 1 1 calc R
H54C H 0.4415 0.8879 0.6191 0.039 Uiso 1 1 calc R
C55 C 0.3492(2) 0.89306(11) 0.50828(11) 0.0285(4) Uani 1 1 d .
H55A H 0.2915 0.9118 0.5362 0.043 Uiso 1 1 calc R
H55B H 0.3098 0.8712 0.4741 0.043 Uiso 1 1 calc R
H55C H 0.3987 0.9330 0.4947 0.043 Uiso 1 1 calc R
C56 C 0.09955(18) 0.60327(11) 0.60695(10) 0.0235(4) Uani 1 1 d .
H56A H 0.0294 0.6306 0.6171 0.035 Uiso 1 1 calc R
H56B H 0.1233 0.5737 0.6410 0.035 Uiso 1 1 calc R
H56C H 0.0837 0.5715 0.5730 0.035 Uiso 1 1 calc R
P3 P 0.04068(5) 0.68407(3) 0.80448(2) 0.02786(11) Uani 1 1 d .
F1 F 0.17725(17) 0.69304(15) 0.80138(12) 0.0755(7) Uani 1 1 d .
F2 F -0.09592(16) 0.67327(12) 0.80460(9) 0.0591(5) Uani 1 1 d .
F3 F 0.0410(2) 0.70391(12) 0.87260(7) 0.0669(6) Uani 1 1 d .
F4 F 0.04068(18) 0.66166(9) 0.73535(7) 0.0490(4) Uani 1 1 d .
F5 F 0.0596(2) 0.60019(10) 0.82097(8) 0.0637(6) Uani 1 1 d .
F6 F 0.02200(18) 0.76668(9) 0.78738(8) 0.0486(4) Uani 1 1 d .

loop_
_atom_site_aniso_label
_atom_site_aniso_U_11
_atom_site_aniso_U_22
_atom_site_aniso_U_33
_atom_site_aniso_U_23
_atom_site_aniso_U_13
_atom_site_aniso_U_12
Ru1 0.01485(6) 0.01280(5) 0.00921(5) -0.00036(4) 0.00025(4) -0.00067(5)
Fe1 0.01476(11) 0.01503(11) 0.01616(11) -0.00211(9) 0.00099(9) 0.00108(9)
Fe2 0.01815(12) 0.02067(12) 0.01130(11) 0.00079(9) -0.00277(9) -0.00008(10)
Cl1 0.01596(18) 0.01595(16) 0.01458(17) -0.00004(13) 0.00152(13) -0.00307(13)
P1 0.01571(19) 0.01360(17) 0.00947(17) 0.00012(14) -0.00060(14) -0.00072(14)
P2 0.01481(19) 0.01444(18) 0.00982(18) 0.00010(14) 0.00057(15) -0.00178(15)
C1 0.0135(7) 0.0145(6) 0.0124(7) -0.0009(5) 0.0003(6) -0.0004(6)
C2 0.0139(7) 0.0139(7) 0.0120(7) -0.0012(6) 0.0008(6) -0.0006(5)
C3 0.0162(8) 0.0160(7) 0.0179(8) -0.0032(6) -0.0018(6) -0.0009(6)
C4 0.0176(8) 0.0151(7) 0.0214(9) -0.0014(6) 0.0009(7) -0.0023(6)
C5 0.0183(7) 0.0163(7) 0.0175(7) 0.0013(6) 0.0004(6) 0.0000(6)
C6 0.0165(8) 0.0312(10) 0.0342(11) -0.0077(9) -0.0002(8) 0.0031(7)
C7 0.0206(9) 0.0246(9) 0.0413(12) -0.0047(9) 0.0119(9) 0.0008(7)
C8 0.0259(9) 0.0320(10) 0.0232(9) -0.0029(8) 0.0099(7) 0.0077(8)
C9 0.0226(9) 0.0207(9) 0.0307(10) -0.0080(8) 0.0019(8) 0.0055(7)
C10 0.0227(9) 0.0211(8) 0.0320(10) -0.0026(8) 0.0027(8) 0.0079(7)
C11 0.0153(7) 0.0161(7) 0.0102(7) 0.0005(6) -0.0001(6) -0.0021(6)
C12 0.0156(7) 0.0176(7) 0.0101(6) 0.0002(5) 0.0001(6) -0.0030(6)
C13 0.0182(8) 0.0194(8) 0.0149(7) -0.0008(6) -0.0005(6) -0.0039(6)
C14 0.0147(8) 0.0269(9) 0.0180(8) -0.0028(7) -0.0001(6) -0.0052(7)
C15 0.0158(8) 0.0243(8) 0.0156(8) -0.0018(7) 0.0022(6) -0.0017(7)
C16 0.0637(17) 0.0271(10) 0.0175(9) 0.0085(8) -0.0089(10) -0.0065(11)
C17 0.0349(11) 0.0433(12) 0.0171(8) 0.0140(8) -0.0021(9) -0.0032(10)
C18 0.0353(11) 0.0368(11) 0.0120(8) 0.0020(7) -0.0027(8) 0.0057(9)
C19 0.0300(11) 0.0479(13) 0.0171(9) 0.0023(9) -0.0107(8) 0.0053(10)
C20 0.0523(16) 0.0437(13) 0.0217(10) 0.0066(9) -0.0049(10) 0.0259(12)
C21 0.0152(7) 0.0143(7) 0.0115(7) 0.0001(6) 0.0002(6) -0.0003(6)
C22 0.0228(8) 0.0231(8) 0.0115(7) 0.0002(6) 0.0023(7) 0.0016(7)
C23 0.0153(8) 0.0152(7) 0.0158(7) -0.0011(6) -0.0038(6) -0.0002(6)
C24 0.0179(8) 0.0188(8) 0.0182(8) 0.0009(6) -0.0034(6) 0.0006(6)
C25 0.0216(9) 0.0234(9) 0.0266(10) 0.0017(7) 0.0022(7) -0.0050(7)
C26 0.0187(8) 0.0218(9) 0.0319(11) -0.0032(8) -0.0044(7) -0.0058(7)
C27 0.0208(8) 0.0234(8) 0.0253(9) -0.0070(8) -0.0047(8) -0.0024(7)
C28 0.0186(8) 0.0221(8) 0.0181(8) -0.0040(7) -0.0022(7) -0.0003(6)
C29 0.0244(9) 0.0164(7) 0.0092(6) -0.0008(6) -0.0001(6) 0.0033(6)
C30 0.0228(9) 0.0223(8) 0.0148(8) -0.0005(6) 0.0002(7) -0.0004(7)
C31 0.0267(9) 0.0297(10) 0.0159(8) 0.0024(7) -0.0048(7) 0.0012(8)
C32 0.0331(11) 0.0262(9) 0.0169(8) 0.0057(7) -0.0020(8) 0.0016(8)
C33 0.0290(10) 0.0218(9) 0.0187(9) 0.0024(7) 0.0013(8) -0.0046(7)
C34 0.0251(9) 0.0190(8) 0.0139(8) -0.0001(6) -0.0018(6) -0.0015(7)
C35 0.0136(7) 0.0195(8) 0.0131(7) 0.0041(6) 0.0001(6) -0.0018(6)
C36 0.0191(8) 0.0259(9) 0.0188(8) 0.0018(7) 0.0034(7) -0.0011(7)
C37 0.0236(9) 0.0348(11) 0.0245(9) 0.0067(8) 0.0067(8) -0.0044(8)
C38 0.0227(9) 0.0298(10) 0.0294(10) 0.0119(8) -0.0007(8) -0.0092(8)
C39 0.0254(10) 0.0193(8) 0.0308(10) 0.0068(7) -0.0031(8) -0.0046(7)
C40 0.0207(8) 0.0190(8) 0.0211(8) 0.0032(7) 0.0000(7) -0.0020(6)
C41 0.0163(7) 0.0200(8) 0.0115(7) -0.0025(6) 0.0011(6) 0.0001(6)
C42 0.0232(9) 0.0199(8) 0.0136(7) -0.0017(6) 0.0003(7) 0.0006(7)
C43 0.0261(9) 0.0204(8) 0.0188(9) -0.0059(7) 0.0008(7) -0.0025(7)
C44 0.0271(10) 0.0287(9) 0.0147(8) -0.0085(7) 0.0001(7) 0.0009(8)
C45 0.0231(9) 0.0326(10) 0.0110(7) -0.0006(7) 0.0019(6) -0.0017(8)
C46 0.0204(9) 0.0254(9) 0.0135(8) 0.0004(7) 0.0014(6) -0.0014(7)
C47 0.0179(8) 0.0145(7) 0.0159(8) -0.0011(6) 0.0017(6) 0.0028(6)
C48 0.0198(8) 0.0172(7) 0.0140(7) -0.0032(6) 0.0011(6) 0.0010(6)
C49 0.0202(8) 0.0214(8) 0.0139(8) -0.0013(6) 0.0028(6) 0.0026(7)
C50 0.0163(8) 0.0197(8) 0.0179(7) -0.0010(6) 0.0014(6) 0.0010(7)
C51 0.0177(8) 0.0176(7) 0.0191(8) -0.0010(6) -0.0039(7) 0.0027(6)
C52 0.0200(8) 0.0164(7) 0.0145(7) -0.0001(6) -0.0025(7) 0.0043(6)
C53 0.0195(8) 0.0175(8) 0.0209(8) -0.0004(6) 0.0020(7) 0.0010(6)
C54 0.0301(10) 0.0236(9) 0.0247(10) -0.0022(7) 0.0011(8) -0.0064(8)
C55 0.0266(10) 0.0212(9) 0.0377(12) 0.0078(8) -0.0040(9) 0.0017(7)
C56 0.0182(8) 0.0254(9) 0.0269(9) -0.0008(7) 0.0020(8) -0.0020(7)
P3 0.0325(3) 0.0328(3) 0.0183(2) 0.0081(2) 0.0024(2) 0.0015(2)
F1 0.0311(9) 0.1000(17) 0.0952(17) 0.0253(15) -0.0044(10) 0.0013(10)
F2 0.0406(9) 0.0767(13) 0.0599(12) 0.0047(10) 0.0094(9) -0.0153(9)
F3 0.1085(18) 0.0722(13) 0.0201(7) -0.0013(8) -0.0091(9) 0.0029(13)
F4 0.0779(12) 0.0471(9) 0.0219(7) 0.0065(6) 0.0052(7) 0.0194(9)
F5 0.1079(18) 0.0422(9) 0.0410(10) 0.0217(8) -0.0044(10) 0.0148(10)
F6 0.0670(12) 0.0291(7) 0.0498(10) 0.0051(7) -0.0155(9) -0.0008(7)

loop_
_atom_type_symbol
_atom_type_description
_atom_type_scat_dispersion_real
_atom_type_scat_dispersion_imag
_atom_type_scat_source
C C 0.0033 0.0016 'International Tables Vol C Tables 4.2.6.8 and 6.1.1.4'
H H 0.0000 0.0000 'International Tables Vol C Tables 4.2.6.8 and 6.1.1.4'
F F 0.0171 0.0103 'International Tables Vol C Tables 4.2.6.8 and 6.1.1.4'
P P 0.1023 0.0942 'International Tables Vol C Tables 4.2.6.8 and 6.1.1.4'
Cl Cl 0.1484 0.1585 'International Tables Vol C Tables 4.2.6.8 and 6.1.1.4'
Fe Fe 0.3463 0.8444 'International Tables Vol C Tables 4.2.6.8 and 6.1.1.4'
Ru Ru -1.2594 0.8363 'International Tables Vol C Tables 4.2.6.8 and 6.1.1.4'

loop_
_geom_angle_atom_site_label_1
_geom_angle_atom_site_label_2
_geom_angle_atom_site_label_3
_geom_angle
C51 Ru1 C49 65.34(7)
C51 Ru1 C52 36.80(7)
C49 Ru1 C52 77.03(7)
C51 Ru1 C48 76.79(7)
C49 Ru1 C48 36.44(7)
C52 Ru1 C48 64.50(7)
C51 Ru1 C50 36.43(7)
C49 Ru1 C50 36.41(7)
C52 Ru1 C50 65.82(7)
C48 Ru1 C50 65.43(7)
C51 Ru1 C47 65.23(6)
C49 Ru1 C47 65.32(7)
C52 Ru1 C47 35.67(6)
C48 Ru1 C47 35.96(6)
C50 Ru1 C47 77.28(7)
C51 Ru1 P2 137.93(5)
C49 Ru1 P2 89.27(5)
C52 Ru1 P2 166.10(5)
C48 Ru1 P2 102.93(5)
C50 Ru1 P2 104.31(5)
C47 Ru1 P2 135.19(5)
C51 Ru1 Cl1 136.92(5)
C49 Ru1 Cl1 131.76(5)
C52 Ru1 Cl1 102.18(5)
C48 Ru1 Cl1 98.85(5)
C50 Ru1 Cl1 162.93(5)
C47 Ru1 Cl1 85.99(5)
P2 Ru1 Cl1 85.102(15)
C51 Ru1 P1 85.54(5)
C49 Ru1 P1 143.11(5)
C52 Ru1 P1 93.36(5)
C48 Ru1 P1 157.86(5)
C50 Ru1 P1 107.12(5)
C47 Ru1 P1 123.66(4)
P2 Ru1 P1 99.118(15)
Cl1 Ru1 P1 84.934(15)
C5 Fe1 C4 40.93(7)
C5 Fe1 C3 68.83(7)
C4 Fe1 C3 40.80(7)
C5 Fe1 C10 107.52(8)
C4 Fe1 C10 109.92(8)
C3 Fe1 C10 140.34(8)
C5 Fe1 C7 147.54(9)
C4 Fe1 C7 171.34(9)
C3 Fe1 C7 135.79(9)
C10 Fe1 C7 68.10(9)
C5 Fe1 C8 170.09(8)
C4 Fe1 C8 130.90(8)
C3 Fe1 C8 108.33(8)
C10 Fe1 C8 68.20(9)
C7 Fe1 C8 40.45(9)
C5 Fe1 C9 130.81(8)
C4 Fe1 C9 104.90(8)
C3 Fe1 C9 110.34(8)
C10 Fe1 C9 40.69(9)
C7 Fe1 C9 67.88(9)
C8 Fe1 C9 40.29(9)
C5 Fe1 C6 114.83(8)
C4 Fe1 C6 142.42(9)
C3 Fe1 C6 176.29(9)
C10 Fe1 C6 40.24(9)
C7 Fe1 C6 40.68(10)
C8 Fe1 C6 68.17(9)
C9 Fe1 C6 67.95(9)
C5 Fe1 C1 40.92(7)
C4 Fe1 C1 68.51(7)
C3 Fe1 C1 68.30(7)
C10 Fe1 C1 135.53(8)
C7 Fe1 C1 119.10(8)
C8 Fe1 C1 147.92(8)
C9 Fe1 C1 171.73(8)
C6 Fe1 C1 113.89(8)
C5 Fe1 C2 68.60(7)
C4 Fe1 C2 68.27(7)
C3 Fe1 C2 40.40(7)
C10 Fe1 C2 175.87(8)
C7 Fe1 C2 114.27(8)
C8 Fe1 C2 115.86(8)
C9 Fe1 C2 142.97(8)
C6 Fe1 C2 139.43(8)
C1 Fe1 C2 40.50(6)
C13 Fe2 C19 115.27(9)
C13 Fe2 C18 105.63(9)
C19 Fe2 C18 40.67(9)
C13 Fe2 C14 40.38(8)
C19 Fe2 C14 101.70(9)
C18 Fe2 C14 121.33(9)
C13 Fe2 C17 127.45(9)
C19 Fe2 C17 68.26(10)
C18 Fe2 C17 40.54(10)
C14 Fe2 C17 160.66(9)
C13 Fe2 C12 41.53(7)
C19 Fe2 C12 152.83(9)
C18 Fe2 C12 121.13(8)
C14 Fe2 C12 69.22(7)
C17 Fe2 C12 111.80(9)
C13 Fe2 C15 68.19(8)
C19 Fe2 C15 121.24(9)
C18 Fe2 C15 158.07(9)
C14 Fe2 C15 40.49(7)
C17 Fe2 C15 158.84(9)
C12 Fe2 C15 69.10(7)
C13 Fe2 C20 149.91(11)
C19 Fe2 C20 40.65(11)
C18 Fe2 C20 68.11(10)
C14 Fe2 C20 115.98(11)
C17 Fe2 C20 67.82(11)
C12 Fe2 C20 166.39(10)
C15 Fe2 C20 106.11(9)
C13 Fe2 C16 166.76(10)
C19 Fe2 C16 68.00(10)
C18 Fe2 C16 67.93(10)
C14 Fe2 C16 152.86(10)
C17 Fe2 C16 40.32(11)
C12 Fe2 C16 130.84(9)
C15 Fe2 C16 122.13(9)
C20 Fe2 C16 40.09(12)
C13 Fe2 C11 69.12(7)
C19 Fe2 C11 160.36(9)
C18 Fe2 C11 158.91(8)
C14 Fe2 C11 68.67(7)
C17 Fe2 C11 125.76(8)
C12 Fe2 C11 41.49(7)
C15 Fe2 C11 40.65(7)
C20 Fe2 C11 126.80(9)
C16 Fe2 C11 112.45(8)
C23 P1 C29 102.27(8)
C23 P1 C21 104.39(8)
C29 P1 C21 105.49(8)
C23 P1 Ru1 116.85(6)
C29 P1 Ru1 104.04(6)
C21 P1 Ru1 121.59(6)
C35 P2 C12 111.33(8)
C35 P2 C41 103.44(8)
C12 P2 C41 97.81(8)
C35 P2 Ru1 112.63(6)
C12 P2 Ru1 119.08(5)
C41 P2 Ru1 110.39(6)
C5 C1 C2 107.39(14)
C5 C1 C11 127.77(15)
C2 C1 C11 124.80(14)
C5 C1 Fe1 67.72(9)
C2 C1 Fe1 70.00(9)
C11 C1 Fe1 129.39(12)
C3 C2 C1 107.76(15)
C3 C2 C21 126.89(15)
C1 C2 C21 125.35(15)
C3 C2 Fe1 68.51(10)
C1 C2 Fe1 69.50(9)
C21 C2 Fe1 127.13(12)
C4 C3 C2 108.29(16)
C4 C3 Fe1 68.98(10)
C2 C3 Fe1 71.08(10)
C4 C3 H3 125.9
C2 C3 H3 125.9
Fe1 C3 H3 125.7
C5 C4 C3 108.32(16)
C5 C4 Fe1 69.35(10)
C3 C4 Fe1 70.22(10)
C5 C4 H4 125.8
C3 C4 H4 125.8
Fe1 C4 H4 126.2
C4 C5 C1 108.22(15)
C4 C5 Fe1 69.72(10)
C1 C5 Fe1 71.36(10)
C4 C5 H5 125.9
C1 C5 H5 125.9
Fe1 C5 H5 124.6
C10 C6 C7 107.8(2)
C10 C6 Fe1 69.55(12)
C7 C6 Fe1 69.41(12)
C10 C6 H6 126.1
C7 C6 H6 126.1
Fe1 C6 H6 126.5
C8 C7 C6 108.01(19)
C8 C7 Fe1 69.80(12)
C6 C7 Fe1 69.91(12)
C8 C7 H7 126.0
C6 C7 H7 126.0
Fe1 C7 H7 125.9
C9 C8 C7 108.1(2)
C9 C8 Fe1 70.05(12)
C7 C8 Fe1 69.75(12)
C9 C8 H8 126.0
C7 C8 H8 126.0
Fe1 C8 H8 125.8
C8 C9 C10 107.96(19)
C8 C9 Fe1 69.66(11)
C10 C9 Fe1 69.35(11)
C8 C9 H9 126.0
C10 C9 H9 126.0
Fe1 C9 H9 126.5
C6 C10 C9 108.12(19)
C6 C10 Fe1 70.22(11)
C9 C10 Fe1 69.96(11)
C6 C10 H10 125.9
C9 C10 H10 125.9
Fe1 C10 H10 125.5
C15 C11 C12 107.22(15)
C15 C11 C1 124.20(16)
C12 C11 C1 128.49(16)
C15 C11 Fe2 69.16(10)
C12 C11 Fe2 68.52(9)
C1 C11 Fe2 130.10(12)
C13 C12 C11 106.43(15)
C13 C12 P2 118.99(13)
C11 C12 P2 133.78(13)
C13 C12 Fe2 68.70(10)
C11 C12 Fe2 69.99(10)
P2 C12 Fe2 133.28(9)
C14 C13 C12 109.01(16)
C14 C13 Fe2 70.21(11)
C12 C13 Fe2 69.77(10)
C14 C13 H13 125.5
C12 C13 H13 125.5
Fe2 C13 H13 126.1
C13 C14 C15 108.39(16)
C13 C14 Fe2 69.41(11)
C15 C14 Fe2 70.14(11)
C13 C14 H14 125.8
C15 C14 H14 125.8
Fe2 C14 H14 126.2
C14 C15 C11 108.93(16)
C14 C15 Fe2 69.37(11)
C11 C15 Fe2 70.19(10)
C14 C15 H15 125.5
C11 C15 H15 125.5
Fe2 C15 H15 126.5
C20 C16 C17 108.1(2)
C20 C16 Fe2 69.87(14)
C17 C16 Fe2 69.11(13)
C20 C16 H16 125.9
C17 C16 H16 125.9
Fe2 C16 H16 126.6
C18 C17 C16 108.2(2)
C18 C17 Fe2 69.65(13)
C16 C17 Fe2 70.57(13)
C18 C17 H17 125.9
C16 C17 H17 125.9
Fe2 C17 H17 125.5
C17 C18 C19 107.9(2)
C17 C18 Fe2 69.81(12)
C19 C18 Fe2 69.56(12)
C17 C18 H18 126.1
C19 C18 H18 126.1
Fe2 C18 H18 126.2
C18 C19 C20 107.9(2)
C18 C19 Fe2 69.77(12)
C20 C19 Fe2 70.51(12)
C18 C19 H19 126.1
C20 C19 H19 126.1
Fe2 C19 H19 125.2
C16 C20 C19 107.9(2)
C16 C20 Fe2 70.04(13)
C19 C20 Fe2 68.84(13)
C16 C20 H20 126.1
C19 C20 H20 126.1
Fe2 C20 H20 126.6
C2 C21 C22 111.03(14)
C2 C21 P1 111.00(11)
C22 C21 P1 112.47(12)
C2 C21 H21 107.4
C22 C21 H21 107.4
P1 C21 H21 107.4
C21 C22 H22A 109.5
C21 C22 H22B 109.5
H22A C22 H22B 109.5
C21 C22 H22C 109.5
H22A C22 H22C 109.5
H22B C22 H22C 109.5
C24 C23 C28 118.60(16)
C24 C23 P1 119.76(13)
C28 C23 P1 121.58(14)
C23 C24 C25 121.06(18)
C23 C24 H24 119.5
C25 C24 H24 119.5
C26 C25 C24 119.80(19)
C26 C25 H25 120.1
C24 C25 H25 120.1
C25 C26 C27 120.05(18)
C25 C26 H26 120.0
C27 C26 H26 120.0
C28 C27 C26 120.09(18)
C28 C27 H27 120.0
C26 C27 H27 120.0
C27 C28 C23 120.36(18)
C27 C28 H28 119.8
C23 C28 H28 119.8
C34 C29 C30 118.54(17)
C34 C29 P1 120.74(14)
C30 C29 P1 120.29(14)
C31 C30 C29 120.83(19)
C31 C30 H30 119.6
C29 C30 H30 119.6
C32 C31 C30 120.34(19)
C32 C31 H31 119.8
C30 C31 H31 119.8
C31 C32 C33 119.21(18)
C31 C32 H32 120.4
C33 C32 H32 120.4
C34 C33 C32 120.75(19)
C34 C33 H33 119.6
C32 C33 H33 119.6
C33 C34 C29 120.23(18)
C33 C34 H34 119.9
C29 C34 H34 119.9
C40 C35 C36 118.35(17)
C40 C35 P2 120.74(14)
C36 C35 P2 120.43(14)
C37 C36 C35 120.53(19)
C37 C36 H36 119.7
C35 C36 H36 119.7
C38 C37 C36 120.7(2)
C38 C37 H37 119.6
C36 C37 H37 119.6
C37 C38 C39 119.07(19)
C37 C38 H38 120.5
C39 C38 H38 120.5
C38 C39 C40 120.8(2)
C38 C39 H39 119.6
C40 C39 H39 119.6
C39 C40 C35 120.50(19)
C39 C40 H40 119.7
C35 C40 H40 119.7
C46 C41 C42 118.57(16)
C46 C41 P2 121.65(14)
C42 C41 P2 119.04(13)
C43 C42 C41 120.57(17)
C43 C42 H42 119.7
C41 C42 H42 119.7
C42 C43 C44 120.17(18)
C42 C43 H43 119.9
C44 C43 H43 119.9
C45 C44 C43 119.54(17)
C45 C44 H44 120.2
C43 C44 H44 120.2
C44 C45 C46 120.49(18)
C44 C45 H45 119.8
C46 C45 H45 119.8
C45 C46 C41 120.65(18)
C45 C46 H46 119.7
C41 C46 H46 119.7
C52 C47 C48 118.27(16)
C52 C47 C53 118.19(16)
C48 C47 C53 123.54(16)
C52 C47 Ru1 69.97(10)
C48 C47 Ru1 70.55(10)
C53 C47 Ru1 130.75(12)
C49 C48 C47 120.40(17)
C49 C48 Ru1 69.97(10)
C47 C48 Ru1 73.49(10)
C49 C48 H48 119.8
C47 C48 H48 119.8
Ru1 C48 H48 129.1
C48 C49 C50 121.78(17)
C48 C49 Ru1 73.59(10)
C50 C49 Ru1 73.83(10)
C48 C49 H49 119.1
C50 C49 H49 119.1
Ru1 C49 H49 125.2
C51 C50 C49 116.84(17)
C51 C50 C56 120.75(17)
C49 C50 C56 122.05(17)
C51 C50 Ru1 69.32(10)
C49 C50 Ru1 69.76(10)
C56 C50 Ru1 137.64(14)
C50 C51 C52 121.91(17)
C50 C51 Ru1 74.25(11)
C52 C51 Ru1 73.13(11)
C50 C51 H51 119.0
C52 C51 H51 119.0
Ru1 C51 H51 125.3
C47 C52 C51 120.55(17)
C47 C52 Ru1 74.36(10)
C51 C52 Ru1 70.06(10)
C47 C52 H52 119.7
C51 C52 H52 119.7
Ru1 C52 H52 128.0
C54 C53 C47 114.42(16)
C54 C53 C55 110.04(17)
C47 C53 C55 109.45(16)
C54 C53 H54 107.6
C47 C53 H54 107.6
C55 C53 H54 107.6
C53 C54 H54A 109.5
C53 C54 H54B 109.5
H54A C54 H54B 109.5
C53 C54 H54C 109.5
H54A C54 H54C 109.5
H54B C54 H54C 109.5
C53 C55 H55A 109.5
C53 C55 H55B 109.5
H55A C55 H55B 109.5
C53 C55 H55C 109.5
H55A C55 H55C 109.5
H55B C55 H55C 109.5
C50 C56 H56A 109.5
C50 C56 H56B 109.5
H56A C56 H56B 109.5
C50 C56 H56C 109.5
H56A C56 H56C 109.5
H56B C56 H56C 109.5
F3 P3 F6 90.84(11)
F3 P3 F1 90.93(15)
F6 P3 F1 91.40(13)
F3 P3 F2 91.71(13)
F6 P3 F2 89.17(11)
F1 P3 F2 177.29(14)
F3 P3 F5 89.85(11)
F6 P3 F5 179.32(11)
F1 P3 F5 88.59(14)
F2 P3 F5 90.81(13)
F3 P3 F4 178.55(11)
F6 P3 F4 90.62(9)
F1 P3 F4 89.09(13)
F2 P3 F4 88.25(11)
F5 P3 F4 88.70(10)

loop_
_geom_bond_atom_site_label_1
_geom_bond_atom_site_label_2
_geom_bond_distance
Ru1 C51 2.2282(18)
Ru1 C49 2.2394(18)
Ru1 C52 2.2682(17)
Ru1 C48 2.2864(17)
Ru1 C50 2.2922(18)
Ru1 C47 2.3248(17)
Ru1 P2 2.3808(5)
Ru1 Cl1 2.3818(4)
Ru1 P1 2.3824(4)
Fe1 C5 2.0291(18)
Fe1 C4 2.0341(19)
Fe1 C3 2.0505(18)
Fe1 C10 2.0541(19)
Fe1 C7 2.056(2)
Fe1 C8 2.057(2)
Fe1 C9 2.0621(19)
Fe1 C6 2.063(2)
Fe1 C1 2.0779(16)
Fe1 C2 2.0846(17)
Fe2 C13 2.0359(19)
Fe2 C19 2.043(2)
Fe2 C18 2.046(2)
Fe2 C14 2.046(2)
Fe2 C17 2.048(2)
Fe2 C12 2.0504(17)
Fe2 C15 2.0565(18)
Fe2 C20 2.065(2)
Fe2 C16 2.067(2)
Fe2 C11 2.0703(17)
P1 C23 1.8235(18)
P1 C29 1.8365(18)
P1 C21 1.8851(18)
P2 C35 1.8319(18)
P2 C12 1.8338(19)
P2 C41 1.8359(18)
C1 C5 1.436(2)
C1 C2 1.441(2)
C1 C11 1.473(2)
C2 C3 1.428(2)
C2 C21 1.513(2)
C3 C4 1.424(3)
C3 H3 0.9500
C4 C5 1.421(3)
C4 H4 0.9500
C5 H5 0.9500
C6 C10 1.416(3)
C6 C7 1.432(3)
C6 H6 0.9500
C7 C8 1.422(3)
C7 H7 0.9500
C8 C9 1.419(3)
C8 H8 0.9500
C9 C10 1.431(3)
C9 H9 0.9500
C10 H10 0.9500
C11 C15 1.433(2)
C11 C12 1.460(2)
C12 C13 1.449(2)
C13 C14 1.409(3)
C13 H13 0.9500
C14 C15 1.420(3)
C14 H14 0.9500
C15 H15 0.9500
C16 C20 1.416(4)
C16 C17 1.418(4)
C16 H16 0.9500
C17 C18 1.418(3)
C17 H17 0.9500
C18 C19 1.421(3)
C18 H18 0.9500
C19 C20 1.427(4)
C19 H19 0.9500
C20 H20 0.9500
C21 C22 1.540(2)
C21 H21 1.0000
C22 H22A 0.9800
C22 H22B 0.9800
C22 H22C 0.9800
C23 C24 1.389(3)
C23 C28 1.406(3)
C24 C25 1.392(3)
C24 H24 0.9500
C25 C26 1.381(3)
C25 H25 0.9500
C26 C27 1.394(3)
C26 H26 0.9500
C27 C28 1.386(3)
C27 H27 0.9500
C28 H28 0.9500
C29 C34 1.396(3)
C29 C30 1.398(3)
C30 C31 1.392(3)
C30 H30 0.9500
C31 C32 1.381(3)
C31 H31 0.9500
C32 C33 1.394(3)
C32 H32 0.9500
C33 C34 1.390(3)
C33 H33 0.9500
C34 H34 0.9500
C35 C40 1.399(3)
C35 C36 1.407(3)
C36 C37 1.391(3)
C36 H36 0.9500
C37 C38 1.389(3)
C37 H37 0.9500
C38 C39 1.389(3)
C38 H38 0.9500
C39 C40 1.395(3)
C39 H39 0.9500
C40 H40 0.9500
C41 C46 1.398(2)
C41 C42 1.400(3)
C42 C43 1.391(3)
C42 H42 0.9500
C43 C44 1.395(3)
C43 H43 0.9500
C44 C45 1.384(3)
C44 H44 0.9500
C45 C46 1.390(3)
C45 H45 0.9500
C46 H46 0.9500
C47 C52 1.408(2)
C47 C48 1.424(2)
C47 C53 1.514(3)
C48 C49 1.416(3)
C48 H48 0.9500
C49 C50 1.417(3)
C49 H49 0.9500
C50 C51 1.414(3)
C50 C56 1.507(3)
C51 C52 1.420(3)
C51 H51 0.9500
C52 H52 0.9500
C53 C54 1.506(3)
C53 C55 1.537(3)
C53 H54 1.0000
C54 H54A 0.9800
C54 H54B 0.9800
C54 H54C 0.9800
C55 H55A 0.9800
C55 H55B 0.9800
C55 H55C 0.9800
C56 H56A 0.9800
C56 H56B 0.9800
C56 H56C 0.9800
P3 F3 1.5782(18)
P3 F6 1.5842(17)
P3 F1 1.587(2)
P3 F2 1.5892(19)
P3 F5 1.6038(18)
P3 F4 1.6116(16)

loop_
_geom_hbond_atom_site_label_D
_geom_hbond_atom_site_label_H
_geom_hbond_atom_site_label_A
_geom_hbond_distance_DH
_geom_hbond_distance_HA
_geom_hbond_distance_DA
_geom_hbond_angle_DHA
_geom_hbond_site_symmetry_A
C3 H3 F3 0.95 2.49 3.303(3) 144.2 2_564
C20 H20 F6 0.95 2.38 3.288(3) 160.3 3_646
C37 H37 F5 0.95 2.45 3.252(3) 141.4 .
C42 H42 Cl1 0.95 2.79 3.5646(19) 139.3 .
C28 H28 F5 0.95 2.48 3.175(3) 130.5 2_564

loop_
_geom_torsion_atom_site_label_1
_geom_torsion_atom_site_label_2
_geom_torsion_atom_site_label_3
_geom_torsion_atom_site_label_4
_geom_torsion
C5 C1 C2 C3 0.44(19)
C11 C1 C2 C3 -177.33(16)
Fe1 C1 C2 C3 57.97(12)
C5 C1 C2 C21 -179.20(16)
C11 C1 C2 C21 3.0(3)
Fe1 C1 C2 C21 -121.66(16)
C5 C1 C2 Fe1 -57.53(12)
C11 C1 C2 Fe1 124.71(17)
C1 C2 C3 C4 0.6(2)
C21 C2 C3 C4 -179.79(16)
Fe1 C2 C3 C4 59.17(13)
C1 C2 C3 Fe1 -58.58(12)
C21 C2 C3 Fe1 121.05(17)
C2 C3 C4 C5 -1.4(2)
Fe1 C3 C4 C5 59.08(13)
C2 C3 C4 Fe1 -60.48(12)
C3 C4 C5 C1 1.7(2)
Fe1 C4 C5 C1 61.29(12)
C3 C4 C5 Fe1 -59.62(13)
C2 C1 C5 C4 -1.3(2)
C11 C1 C5 C4 176.38(17)
Fe1 C1 C5 C4 -60.26(13)
C2 C1 C5 Fe1 58.96(11)
C11 C1 C5 Fe1 -123.37(18)
C10 C6 C7 C8 -0.5(2)
Fe1 C6 C7 C8 -59.63(14)
C10 C6 C7 Fe1 59.14(14)
C6 C7 C8 C9 -0.1(2)
Fe1 C7 C8 C9 -59.80(14)
C6 C7 C8 Fe1 59.70(14)
C7 C8 C9 C10 0.6(2)
Fe1 C8 C9 C10 -58.97(14)
C7 C8 C9 Fe1 59.61(14)
C7 C6 C10 C9 0.9(2)
Fe1 C6 C10 C9 59.94(14)
C7 C6 C10 Fe1 -59.06(14)
C8 C9 C10 C6 -0.9(2)
Fe1 C9 C10 C6 -60.10(14)
C8 C9 C10 Fe1 59.16(14)
C5 C1 C11 C15 80.1(2)
C2 C1 C11 C15 -102.6(2)
Fe1 C1 C11 C15 -10.8(3)
C5 C1 C11 C12 -103.8(2)
C2 C1 C11 C12 73.5(2)
Fe1 C1 C11 C12 165.30(13)
C5 C1 C11 Fe2 -10.5(3)
C2 C1 C11 Fe2 166.82(13)
Fe1 C1 C11 Fe2 -101.37(17)
C15 C11 C12 C13 0.79(19)
C1 C11 C12 C13 -175.84(16)
Fe2 C11 C12 C13 59.30(11)
C15 C11 C12 P2 170.06(14)
C1 C11 C12 P2 -6.6(3)
Fe2 C11 C12 P2 -131.42(16)
C15 C11 C12 Fe2 -58.52(12)
C1 C11 C12 Fe2 124.86(17)
C35 P2 C12 C13 -132.06(14)
C41 P2 C12 C13 -24.28(15)
Ru1 P2 C12 C13 94.32(13)
C35 P2 C12 C11 59.71(19)
C41 P2 C12 C11 167.49(17)
Ru1 P2 C12 C11 -73.91(17)
C35 P2 C12 Fe2 -44.85(14)
C41 P2 C12 Fe2 62.93(13)
Ru1 P2 C12 Fe2 -178.47(8)
C11 C12 C13 C14 -0.7(2)
P2 C12 C13 C14 -171.88(13)
Fe2 C12 C13 C14 59.42(13)
C11 C12 C13 Fe2 -60.13(11)
P2 C12 C13 Fe2 128.70(12)
C12 C13 C14 C15 0.4(2)
Fe2 C13 C14 C15 59.51(14)
C12 C13 C14 Fe2 -59.15(12)
C13 C14 C15 C11 0.1(2)
Fe2 C14 C15 C11 59.21(13)
C13 C14 C15 Fe2 -59.06(13)
C12 C11 C15 C14 -0.6(2)
C1 C11 C15 C14 176.22(16)
Fe2 C11 C15 C14 -58.71(13)
C12 C11 C15 Fe2 58.12(11)
C1 C11 C15 Fe2 -125.07(16)
C20 C16 C17 C18 -0.5(2)
Fe2 C16 C17 C18 -59.71(14)
C20 C16 C17 Fe2 59.19(16)
C16 C17 C18 C19 0.9(2)
Fe2 C17 C18 C19 -59.35(15)
C16 C17 C18 Fe2 60.28(14)
C17 C18 C19 C20 -1.0(2)
Fe2 C18 C19 C20 -60.50(15)
C17 C18 C19 Fe2 59.51(14)
C17 C16 C20 C19 -0.1(3)
Fe2 C16 C20 C19 58.62(16)
C17 C16 C20 Fe2 -58.71(15)
C18 C19 C20 C16 0.7(3)
Fe2 C19 C20 C16 -59.37(16)
C18 C19 C20 Fe2 60.04(15)
C3 C2 C21 C22 -45.9(2)
C1 C2 C21 C22 133.67(17)
Fe1 C2 C21 C22 43.8(2)
C3 C2 C21 P1 80.00(19)
C1 C2 C21 P1 -100.44(17)
Fe1 C2 C21 P1 169.65(9)
C23 P1 C21 C2 -43.98(13)
C29 P1 C21 C2 -151.37(12)
Ru1 P1 C21 C2 90.87(12)
C23 P1 C21 C22 81.10(13)
C29 P1 C21 C22 -26.28(14)
Ru1 P1 C21 C22 -144.05(10)
C29 P1 C23 C24 -138.28(15)
C21 P1 C23 C24 111.97(15)
Ru1 P1 C23 C24 -25.43(16)
C29 P1 C23 C28 44.40(16)
C21 P1 C23 C28 -65.35(16)
Ru1 P1 C23 C28 157.25(13)
C28 C23 C24 C25 -1.0(3)
P1 C23 C24 C25 -178.36(15)
C23 C24 C25 C26 0.2(3)
C24 C25 C26 C27 1.3(3)
C25 C26 C27 C28 -2.1(3)
C26 C27 C28 C23 1.4(3)
C24 C23 C28 C27 0.2(3)
P1 C23 C28 C27 177.52(15)
C23 P1 C29 C34 -162.62(15)
C21 P1 C29 C34 -53.71(16)
Ru1 P1 C29 C34 75.32(15)
C23 P1 C29 C30 24.96(16)
C21 P1 C29 C30 133.88(15)
Ru1 P1 C29 C30 -97.10(14)
C34 C29 C30 C31 -0.4(3)
P1 C29 C30 C31 172.16(15)
C29 C30 C31 C32 1.3(3)
C30 C31 C32 C33 0.3(3)
C31 C32 C33 C34 -2.8(3)
C32 C33 C34 C29 3.7(3)
C30 C29 C34 C33 -2.1(3)
P1 C29 C34 C33 -174.62(15)
C12 P2 C35 C40 -46.63(17)
C41 P2 C35 C40 -150.71(15)
Ru1 P2 C35 C40 90.09(15)
C12 P2 C35 C36 141.51(15)
C41 P2 C35 C36 37.43(17)
Ru1 P2 C35 C36 -81.76(15)
C40 C35 C36 C37 0.6(3)
P2 C35 C36 C37 172.61(16)
C35 C36 C37 C38 -1.1(3)
C36 C37 C38 C39 0.7(3)
C37 C38 C39 C40 0.3(3)
C38 C39 C40 C35 -0.8(3)
C36 C35 C40 C39 0.4(3)
P2 C35 C40 C39 -171.65(15)
C35 P2 C41 C46 31.15(17)
C12 P2 C41 C46 -83.07(16)
Ru1 P2 C41 C46 151.88(14)
C35 P2 C41 C42 -158.82(15)
C12 P2 C41 C42 86.95(16)
Ru1 P2 C41 C42 -38.10(16)
C46 C41 C42 C43 -0.3(3)
P2 C41 C42 C43 -170.60(15)
C41 C42 C43 C44 0.7(3)
C42 C43 C44 C45 -0.8(3)
C43 C44 C45 C46 0.4(3)
C44 C45 C46 C41 0.0(3)
C42 C41 C46 C45 -0.1(3)
P2 C41 C46 C45 169.94(15)
C52 C47 C48 C49 -1.0(3)
C53 C47 C48 C49 179.40(17)
Ru1 C47 C48 C49 -53.98(16)
C52 C47 C48 Ru1 52.97(15)
C53 C47 C48 Ru1 -126.62(17)
C47 C48 C49 C50 -2.8(3)
Ru1 C48 C49 C50 -58.39(16)
C47 C48 C49 Ru1 55.63(16)
C48 C49 C50 C51 5.7(3)
Ru1 C49 C50 C51 -52.53(15)
C48 C49 C50 C56 -167.42(18)
Ru1 C49 C50 C56 134.30(18)
C48 C49 C50 Ru1 58.28(16)
C49 C50 C51 C52 -5.2(3)
C56 C50 C51 C52 168.07(17)
Ru1 C50 C51 C52 -57.95(16)
C49 C50 C51 Ru1 52.75(15)
C56 C50 C51 Ru1 -133.99(17)
C48 C47 C52 C51 1.6(3)
C53 C47 C52 C51 -178.83(16)
Ru1 C47 C52 C51 54.80(15)
C48 C47 C52 Ru1 -53.24(15)
C53 C47 C52 Ru1 126.36(15)
C50 C51 C52 C47 1.6(3)
Ru1 C51 C52 C47 -56.84(16)
C50 C51 C52 Ru1 58.47(16)
C52 C47 C53 C54 -169.94(17)
C48 C47 C53 C54 9.6(3)
Ru1 C47 C53 C54 -82.9(2)
C52 C47 C53 C55 66.0(2)
C48 C47 C53 C55 -114.4(2)
Ru1 C47 C53 C55 153.12(15)
